data_2208331
loop_
_publ_author_name
'Swain, Diptikanta'
'Guru Row, T. N.'

_publ_section_title
;
 Rb~2~Cd~3~(SO~4~)~3~(OH)~2~&#x00B7;2H~2~O: structural stability at
 500K
;
_journal_coeditor_code HB6312
_journal_issue 3
_journal_name_full 'Acta Crystallographica Section E'
_journal_page_first i74
_journal_page_last i76
_journal_paper_doi 10.1107/S1600536806006489
_journal_volume 62
_journal_year 2006
_chemical_formula_iupac 'Rb2 Cd3 (S O4)3 (O H)2, 2H2 O'
_chemical_formula_moiety 'Cd3 H6 O16 S3, 2(Rb)'
_chemical_formula_sum 'Cd3 H6 O16 Rb2 S3'
_chemical_formula_weight 866.43
_chemical_name_systematic
;
dirubidium tricadmium tris(sulfate) dihydroxide dihydrate
;
_space_group_IT_number 36
_symmetry_cell_setting orthorhombic
_symmetry_space_group_name_Hall 'C 2c -2'
_symmetry_space_group_name_H-M 'C m c 21'
_atom_sites_solution_hydrogens geom
_atom_sites_solution_primary direct
_atom_sites_solution_secondary difmap
_cell_angle_alpha 90.00
_cell_angle_beta 90.00
_cell_angle_gamma 90.00
_cell_formula_units_Z 4
_cell_length_a 19.116(4)
_cell_length_b 8.0147(13)
_cell_length_c 10.0475(17)
_cell_measurement_reflns_used 746
_cell_measurement_temperature 500(2)
_cell_measurement_theta_max 27.31
_cell_measurement_theta_min 0.90
_cell_volume 1539.4(5)
_computing_cell_refinement SMART
_computing_data_collection 'SMART (Bruker, 1998)'
_computing_data_reduction 'SAINT (Bruker, 1998)'
_computing_molecular_graphics
;
ORTEP-3 for Windows (Farrugia, 1997) and CAMERON (Betteridge <i>et
al.</i>,
2003
;
_computing_publication_material 'WinGX (Farrugia, 1999) and PLATON (Spek, 2003)'
_computing_structure_refinement 'SHELXL97 (Sheldrick, 1997)'
_computing_structure_solution 'SHELXS97 (Sheldrick, 1997)'
_diffrn_ambient_temperature 500(2)
_diffrn_measured_fraction_theta_full 1.000
_diffrn_measured_fraction_theta_max 0.933
_diffrn_measurement_device_type 'Bruker SMART CCD area-detector'
_diffrn_measurement_method '\f and \w'
_diffrn_radiation_monochromator graphite
_diffrn_radiation_source 'fine-focus sealed tube'
_diffrn_radiation_type MoK\a
_diffrn_radiation_wavelength 0.71073
_diffrn_reflns_av_R_equivalents 0.0332
_diffrn_reflns_av_sigmaI/netI 0.0272
_diffrn_reflns_limit_h_max 23
_diffrn_reflns_limit_h_min -23
_diffrn_reflns_limit_k_max 9
_diffrn_reflns_limit_k_min -9
_diffrn_reflns_limit_l_max 12
_diffrn_reflns_limit_l_min -12
_diffrn_reflns_number 7592
_diffrn_reflns_reduction_process ' ?'
_diffrn_reflns_theta_full 25.00
_diffrn_reflns_theta_max 27.29
_diffrn_reflns_theta_min 2.13
_exptl_absorpt_coefficient_mu 10.877
_exptl_absorpt_correction_T_max 0.114
_exptl_absorpt_correction_T_min 0.043
_exptl_absorpt_correction_type multi-scan
_exptl_absorpt_process_details '(SADABS; Sheldrick, 1996)'
_exptl_crystal_colour colourless
_exptl_crystal_density_diffrn 3.738
_exptl_crystal_density_method 'not measured'
_exptl_crystal_description block
_exptl_crystal_F_000 1600
_exptl_crystal_size_max 0.30
_exptl_crystal_size_mid 0.25
_exptl_crystal_size_min 0.20
_refine_diff_density_max 1.954
_refine_diff_density_min -1.169
_refine_ls_abs_structure_details 'Flack (1983), 665 Friedel pairs'
_refine_ls_abs_structure_Flack 0.04(2)
_refine_ls_extinction_method none
_refine_ls_goodness_of_fit_ref 1.177
_refine_ls_hydrogen_treatment constr
_refine_ls_matrix_type full
_refine_ls_number_parameters 133
_refine_ls_number_reflns 1616
_refine_ls_number_restraints 1
_refine_ls_restrained_S_all 1.177
_refine_ls_R_factor_all 0.0583
_refine_ls_R_factor_gt 0.0580
_refine_ls_shift/su_max 0.000
_refine_ls_shift/su_mean 0.000
_refine_ls_structure_factor_coef Fsqd
_refine_ls_weighting_details 'calc w=1/[\s^2^(Fo^2^)+(0.1068P)^2^] where P=(Fo^2^+2Fc^2^)/3'
_refine_ls_weighting_scheme calc
_refine_ls_wR_factor_gt 0.1371
_refine_ls_wR_factor_ref 0.1376
_reflns_number_gt 1585
_reflns_number_total 1616
_reflns_threshold_expression I>2\s(I)
_cod_data_source_file hb6312.cif
_cod_data_source_block I
_cod_depositor_comments
;
The following automatic conversions were performed:
'_symmetry_cell_setting' value 'Orthorhombic' changed to 'orthorhombic'
according to '/home/saulius/struct/CIF-dictionaries/cif_core.dic'
dictionary named 'cif_core.dic' version 2.4.1 from 2010-06-29.

Automatic conversion script
Id: cif_fix_enum 1527 2010-12-29 10:47:43Z saulius 

The following automatic conversions were performed:

'_symmetry_cell_setting' value 'Orthorhombic' changed to
'orthorhombic' according to
/home/saulius/struct/CIF-dictionaries/cif_core.dic dictionary named
'cif_core.dic' version 2.4.1 from 2010-06-29.

Automatic conversion script
Id: cif_fix_values 1715 2011-07-08 13:25:40Z adriana 
;
_cod_database_code 2208331
_cod_database_fobs_code 2208331

loop_
_symmetry_equiv_pos_as_xyz
'x, y, z'
'-x, -y, z+1/2'
'-x, y, z'
'x, -y, z+1/2'
'x+1/2, y+1/2, z'
'-x+1/2, -y+1/2, z+1/2'
'-x+1/2, y+1/2, z'
'x+1/2, -y+1/2, z+1/2'

loop_
_atom_site_type_symbol
_atom_site_label
_atom_site_fract_x
_atom_site_fract_y
_atom_site_fract_z
_atom_site_U_iso_or_equiv
_atom_site_adp_type
_atom_site_calc_flag
_atom_site_refinement_flags
_atom_site_occupancy
Cd Cd1 0.41228(3) 0.03574(8) 0.83389(10) 0.0510(3) Uani d . 1
Cd Cd2 0.0000 -0.19241(11) 0.55018(9) 0.0475(3) Uani d S 1
Rb Rb 0.19167(7) 0.03705(14) 0.78629(15) 0.0732(4) Uani d . 1
S S1 0.32533(11) -0.1978(3) 1.0587(3) 0.0475(5) Uani d . 1
S S2 0.0000 -0.1875(4) 0.2154(3) 0.0466(7) Uani d S 1
O O1 0.3225(5) -0.1159(13) 0.9275(9) 0.065(2) Uani d . 1
O O2 0.3796(4) -0.3298(10) 1.0583(12) 0.067(2) Uani d . 1
O O3 0.3412(5) -0.0744(14) 1.1591(10) 0.074(2) Uani d . 1
O O4 0.2582(4) -0.2739(15) 1.0882(13) 0.075(3) Uani d . 1
O O5 0.0000 -0.0797(19) 0.3322(16) 0.087(4) Uani d S 1
O O6 0.0000 -0.0874(16) 0.0909(12) 0.064(3) Uani d S 1
O O7 -0.0587(6) -0.2950(17) 0.2120(15) 0.101(5) Uani d . 1
O O8 0.0000 -0.4529(12) 0.4711(12) 0.053(2) Uani d S 1
O O9 0.5000 0.2046(13) 0.7598(11) 0.050(2) Uani d S 1
O O10W 0.3672(5) 0.2637(14) 0.9521(10) 0.069(2) Uani d . 1
H H8 0.0000 -0.5106 0.5433 0.079 Uiso d S 1
H H9 0.5000 0.1684 0.6792 0.076 Uiso d S 1
H H10A 0.3245 0.2609 0.9585 0.103 Uiso d . 1
H H10B 0.3880 0.3243 1.0045 0.103 Uiso d . 1

loop_
_atom_site_aniso_label
_atom_site_aniso_U_11
_atom_site_aniso_U_22
_atom_site_aniso_U_33
_atom_site_aniso_U_12
_atom_site_aniso_U_13
_atom_site_aniso_U_23
Cd1 0.0500(4) 0.0507(5) 0.0522(4) 0.0020(2) -0.0006(3) 0.0041(3)
Cd2 0.0531(5) 0.0410(5) 0.0483(5) 0.000 0.000 -0.0009(4)
Rb 0.0822(9) 0.0646(8) 0.0728(8) -0.0027(5) 0.0079(6) -0.0081(6)
S1 0.0447(9) 0.0488(12) 0.0489(11) -0.0029(8) -0.0010(9) 0.0011(10)
S2 0.0553(16) 0.0370(16) 0.0474(17) 0.000 0.000 0.0015(11)
O1 0.068(4) 0.069(6) 0.058(4) -0.003(4) 0.001(4) 0.007(4)
O2 0.060(4) 0.056(4) 0.085(6) 0.005(3) -0.004(4) -0.002(4)
O3 0.078(5) 0.076(6) 0.067(5) 0.016(5) -0.020(5) -0.015(5)
O4 0.048(4) 0.087(7) 0.090(6) -0.011(4) 0.000(4) 0.015(5)
O5 0.151(13) 0.058(6) 0.053(6) 0.000 0.000 -0.004(7)
O6 0.096(8) 0.045(5) 0.051(6) 0.000 0.000 0.004(4)
O7 0.095(7) 0.096(8) 0.112(9) -0.048(7) -0.037(7) 0.048(7)
O8 0.061(6) 0.041(6) 0.055(6) 0.000 0.000 -0.002(4)
O9 0.052(4) 0.046(5) 0.053(5) 0.000 0.000 -0.002(4)
O10W 0.072(4) 0.066(5) 0.069(5) 0.002(4) -0.006(4) -0.012(4)

loop_
_atom_type_symbol
_atom_type_description
_atom_type_scat_dispersion_real
_atom_type_scat_dispersion_imag
_atom_type_scat_source
S S 0.1246 0.1234 'International Tables Vol C Tables 4.2.6.8 and 6.1.1.4'
Rb Rb -0.9393 2.9676 'International Tables Vol C Tables 4.2.6.8 and 6.1.1.4'
O O 0.0106 0.0060 'International Tables Vol C Tables 4.2.6.8 and 6.1.1.4'
Cd Cd -0.8075 1.2024 'International Tables Vol C Tables 4.2.6.8 and 6.1.1.4'
H H 0.0000 0.0000 'International Tables Vol C Tables 4.2.6.8 and 6.1.1.4'

loop_
_geom_angle_atom_site_label_1
_geom_angle_atom_site_label_2
_geom_angle_atom_site_label_3
_geom_angle_site_symmetry_1
_geom_angle_site_symmetry_3
_geom_angle
_geom_angle_publ_flag
O3 Cd1 O8 4_554 6_545 164.5(4) n
O3 Cd1 O9 4_554 . 96.2(3) n
O8 Cd1 O9 6_545 . 80.1(3) n
O3 Cd1 O1 4_554 . 86.6(3) n
O8 Cd1 O1 6_545 . 98.5(3) n
O9 Cd1 O1 . . 173.9(4) n
O3 Cd1 O10W 4_554 . 93.8(4) n
O8 Cd1 O10W 6_545 . 101.1(4) n
O9 Cd1 O10W . . 88.4(4) n
O1 Cd1 O10W . . 86.0(4) n
O3 Cd1 O7 4_554 8_545 81.3(5) n
O8 Cd1 O7 6_545 8_545 84.4(4) n
O9 Cd1 O7 . 8_545 98.3(5) n
O1 Cd1 O7 . 8_545 87.4(5) n
O10W Cd1 O7 . 8_545 172.0(4) n
O8 Cd2 O9 . 5_445 89.4(4) n
O8 Cd2 O6 . 2 169.5(5) n
O9 Cd2 O6 5_445 2 101.0(4) n
O8 Cd2 O2 . 6_544 94.9(2) n
O9 Cd2 O2 5_445 6_544 89.7(3) n
O6 Cd2 O2 2 6_544 85.3(2) n
O8 Cd2 O2 . 8_444 94.9(2) n
O9 Cd2 O2 5_445 8_444 89.7(3) n
O6 Cd2 O2 2 8_444 85.3(2) n
O2 Cd2 O2 6_544 8_444 170.3(4) n
O8 Cd2 O5 . . 91.6(5) n
O9 Cd2 O5 5_445 . 179.0(5) n
O6 Cd2 O5 2 . 77.9(5) n
O2 Cd2 O5 6_544 . 90.2(3) n
O2 Cd2 O5 8_444 . 90.2(3) n
O10W Rb O4 7_545 4_554 171.3(3) n
O10W Rb O4 7_545 6_544 88.6(3) n
O4 Rb O4 4_554 6_544 82.7(3) n
O10W Rb O1 7_545 . 76.1(3) n
O4 Rb O1 4_554 . 102.0(2) n
O4 Rb O1 6_544 . 76.9(3) n
O10W Rb O1 7_545 7 111.6(2) n
O4 Rb O1 4_554 7 77.2(3) n
O4 Rb O1 6_544 7 159.2(3) n
O1 Rb O1 . 7 102.2(3) n
O10W Rb O2 7_545 6_544 81.6(3) n
O4 Rb O2 4_554 6_544 92.0(3) n
O4 Rb O2 6_544 6_544 45.2(2) n
O1 Rb O2 . 6_544 118.1(2) n
O1 Rb O2 7 6_544 139.6(2) n
O10W Rb O3 7_545 4_554 129.9(3) n
O4 Rb O3 4_554 4_554 45.0(3) n
O4 Rb O3 6_544 4_554 61.0(3) n
O1 Rb O3 . 4_554 59.6(2) n
O1 Rb O3 7 4_554 100.3(3) n
O2 Rb O3 6_544 4_554 98.5(3) n
O10W Rb O2 7_545 7 67.1(2) n
O4 Rb O2 4_554 7 121.7(3) n
O4 Rb O2 6_544 7 155.6(3) n
O1 Rb O2 . 7 94.8(2) n
O1 Rb O2 7 7 44.6(2) n
O2 Rb O2 6_544 7 127.4(3) n
O3 Rb O2 4_554 7 134.0(2) n
O3 S1 O4 . . 109.3(7) n
O3 S1 O1 . . 109.1(6) n
O4 S1 O1 . . 109.7(6) n
O3 S1 O2 . . 110.1(6) n
O4 S1 O2 . . 108.6(6) n
O1 S1 O2 . . 109.9(6) n
O7 S2 O7 3 . 104.9(12) n
O7 S2 O5 3 . 112.4(8) n
O7 S2 O5 . . 112.4(8) n
O7 S2 O6 3 . 107.9(6) n
O7 S2 O6 . . 107.9(6) n
O5 S2 O6 . . 111.0(8) n
S1 O1 Cd1 . . 125.0(5) ?
S1 O1 Rb . . 127.6(5) ?
Cd1 O1 Rb . . 101.8(3) ?
S1 O1 Rb . 7_545 90.7(5) ?
Cd1 O1 Rb . 7_545 110.4(3) ?
Rb O1 Rb . 7_545 94.2(2) ?
S1 O2 Cd2 . 6_545 130.0(5) ?
S1 O2 Rb . 6_545 94.1(5) ?
Cd2 O2 Rb 6_545 6_545 119.9(4) ?
S1 O2 Rb . 7_545 86.7(5) ?
Cd2 O2 Rb 6_545 7_545 114.6(4) ?
Rb O2 Rb 6_545 7_545 105.0(2) ?
S1 O3 Cd1 . 4 140.3(6) ?
S1 O3 Rb . 4 99.0(5) ?
Cd1 O3 Rb 4 4 102.7(4) ?
S1 O4 Rb . 4 104.0(6) ?
S1 O4 Rb . 6_545 98.4(5) ?
Rb O4 Rb 4 6_545 97.8(4) ?
S1 O4 Rb . 7_545 76.4(5) ?
Rb O4 Rb 4 7_545 161.6(4) ?
Rb O4 Rb 6_545 7_545 100.3(3) ?
S2 O5 Cd2 . . 121.2(9) ?
S2 O6 Cd2 . 2_554 133.0(7) ?
S2 O7 Cd1 . 8_444 132.3(7) ?
S2 O7 Rb . 2_554 102.7(8) ?
Cd1 O7 Rb 8_444 2_554 102.2(5) ?
Cd2 O8 Cd1 . 6_544 119.3(3) ?
Cd2 O8 Cd1 . 8_444 119.3(3) ?
Cd1 O8 Cd1 6_544 8_444 95.2(4) ?
Cd2 O9 Cd1 5 3_655 121.4(3) ?
Cd2 O9 Cd1 5 . 121.4(3) ?
Cd1 O9 Cd1 3_655 . 94.7(4) ?
Cd1 O10W Rb . 7 115.5(4) ?

loop_
_geom_bond_atom_site_label_1
_geom_bond_atom_site_label_2
_geom_bond_site_symmetry_2
_geom_bond_distance
_geom_bond_publ_flag
Cd1 O3 4_554 2.241(9) yes
Cd1 O8 6_545 2.270(8) yes
Cd1 O9 . 2.280(7) yes
Cd1 O1 . 2.303(9) yes
Cd1 O10W . 2.343(10) yes
Cd1 O7 8_545 2.352(11) yes
Cd2 O8 . 2.234(10) yes
Cd2 O9 5_445 2.262(11) yes
Cd2 O6 2 2.280(13) yes
Cd2 O2 6_544 2.309(8) yes
Cd2 O2 8_444 2.309(8) yes
Cd2 O5 . 2.370(16) yes
Rb O10W 7_545 2.974(11) n
Rb O4 4_554 3.030(13) n
Rb O4 6_544 3.054(11) n
Rb O1 . 3.126(9) n
Rb O1 7 3.134(10) n
Rb O2 6_544 3.141(11) n
Rb O3 4_554 3.146(11) n
Rb O2 7 3.235(11) n
S1 O3 . 1.445(10) n
S1 O4 . 1.452(9) n
S1 O1 . 1.474(9) n
S1 O2 . 1.483(8) n
S2 O7 3 1.416(10) n
S2 O7 . 1.416(10) n
S2 O5 . 1.457(16) n
S2 O6 . 1.486(12) n
O1 Rb 7_545 3.134(10) ?
O2 Cd2 6_545 2.309(8) ?
O2 Rb 6_545 3.141(11) ?
O2 Rb 7_545 3.235(11) ?
O3 Cd1 4 2.241(9) ?
O3 Rb 4 3.146(11) ?
O4 Rb 4 3.030(13) ?
O4 Rb 6_545 3.054(11) ?
O4 Rb 7_545 3.524(13) ?
O6 Cd2 2_554 2.280(13) ?
O7 Cd1 8_444 2.352(11) ?
O7 Rb 2_554 3.360(16) ?
O8 Cd1 6_544 2.270(8) ?
O8 Cd1 8_444 2.270(8) ?
O9 Cd2 5 2.262(11) ?
O9 Cd1 3_655 2.280(7) ?
O10W Rb 7 2.974(11) ?

loop_
_geom_hbond_atom_site_label_D
_geom_hbond_atom_site_label_H
_geom_hbond_atom_site_label_A
_geom_hbond_site_symmetry_A
_geom_hbond_distance_DH
_geom_hbond_distance_HA
_geom_hbond_distance_DA
_geom_hbond_angle_DHA
_geom_hbond_publ_flag
O8 H8 O7 2_545 0.86 2.56 3.347(18) 152 yes
O8 H8 O7 4_545 0.86 2.56 3.347(18) 152 yes
O10W H10A O4 7_555 0.82 2.07 2.776(13) 145 yes
O10W H10B O6 5_556 0.82 2.42 3.133(12) 147 yes
O10W H10B O6 7_556 0.82 2.42 3.133(12) 147 yes
O10W H10B O7 5_556 0.82 2.51 3.008(17) 120 yes
